data_4506158
loop_
_publ_author_name
'Ding, Caixia'
'Li, Xing'
'Ding, Yubin'
'Li, Xin'
'Ng, Seik Weng'
'Xie, Yongshu'

_publ_section_title
;
 Novel Bis(4,4&#x2032;-dipyridylamine) Ligand with a Flexible Butadiyne
 Linker: Syntheses, Structures, and Photoluminescence of d10Metal
 Coordination Polymers
;
_journal_issue 7
_journal_name_full 'Crystal Growth &amp; Design'
_journal_page_first 3465
_journal_paper_doi 10.1021/cg201655n
_journal_volume 12
_journal_year 2012
_chemical_formula_sum 'C39 H31 N7 O'
_chemical_formula_weight 613.71
_chemical_name_systematic
; 
 ? 
;
_space_group_IT_number 2
_symmetry_cell_setting triclinic
_symmetry_space_group_name_Hall '-P 1'
_symmetry_space_group_name_H-M 'P -1'
_atom_sites_solution_hydrogens geom
_atom_sites_solution_primary direct
_atom_sites_solution_secondary difmap
_audit_creation_method SHELXL-97
_cell_angle_alpha 78.3320(10)
_cell_angle_beta 81.6130(10)
_cell_angle_gamma 67.0860(10)
_cell_formula_units_Z 2
_cell_length_a 8.8313(5)
_cell_length_b 9.8210(6)
_cell_length_c 20.9307(13)
_cell_measurement_temperature 293(2)
_cell_volume 1633.02(17)
_computing_structure_refinement 'SHELXL-97 (Sheldrick, 1997)'
_computing_structure_solution 'SHELXS-97 (Sheldrick, 1990)'
_diffrn_ambient_temperature 293(2)
_diffrn_measured_fraction_theta_full 0.987
_diffrn_measured_fraction_theta_max 0.987
_diffrn_radiation_monochromator graphite
_diffrn_radiation_source 'fine-focus sealed tube'
_diffrn_radiation_type MoK\a
_diffrn_radiation_wavelength 0.71073
_diffrn_reflns_av_R_equivalents 0.0194
_diffrn_reflns_av_sigmaI/netI 0.0319
_diffrn_reflns_limit_h_max 9
_diffrn_reflns_limit_h_min -10
_diffrn_reflns_limit_k_max 11
_diffrn_reflns_limit_k_min -10
_diffrn_reflns_limit_l_max 24
_diffrn_reflns_limit_l_min -24
_diffrn_reflns_number 11438
_diffrn_reflns_theta_full 25.00
_diffrn_reflns_theta_max 25.00
_diffrn_reflns_theta_min 1.99
_exptl_absorpt_coefficient_mu 0.078
_exptl_absorpt_correction_T_max 0.9861
_exptl_absorpt_correction_T_min 0.9823
_exptl_absorpt_correction_type multi-scan
_exptl_absorpt_process_details sadabs
_exptl_crystal_density_diffrn 1.248
_exptl_crystal_density_method 'not measured'
_exptl_crystal_F_000 644
_exptl_crystal_size_max 0.23
_exptl_crystal_size_mid 0.19
_exptl_crystal_size_min 0.18
_refine_diff_density_max 0.464
_refine_diff_density_min -0.486
_refine_diff_density_rms 0.045
_refine_ls_extinction_method none
_refine_ls_goodness_of_fit_ref 1.041
_refine_ls_hydrogen_treatment constr
_refine_ls_matrix_type full
_refine_ls_number_parameters 440
_refine_ls_number_reflns 5687
_refine_ls_number_restraints 42
_refine_ls_restrained_S_all 1.054
_refine_ls_R_factor_all 0.0690
_refine_ls_R_factor_gt 0.0530
_refine_ls_shift/su_max 0.000
_refine_ls_shift/su_mean 0.000
_refine_ls_structure_factor_coef Fsqd
_refine_ls_weighting_details 'calc w=1/[\s^2^(Fo^2^)+(0.0921P)^2^+0.6524P] where P=(Fo^2^+2Fc^2^)/3'
_refine_ls_weighting_scheme calc
_refine_ls_wR_factor_gt 0.1524
_refine_ls_wR_factor_ref 0.1677
_reflns_number_gt 4432
_reflns_number_total 5687
_reflns_threshold_expression >2sigma(I)
_cod_data_source_file cg201655n_si_003.cif
_cod_data_source_block p-1
_cod_original_sg_symbol_H-M p-1
_cod_database_code 4506158

loop_
_symmetry_equiv_pos_as_xyz
'x, y, z'
'-x, -y, -z'

loop_
_atom_site_label
_atom_site_type_symbol
_atom_site_fract_x
_atom_site_fract_y
_atom_site_fract_z
_atom_site_U_iso_or_equiv
_atom_site_adp_type
_atom_site_occupancy
_atom_site_symmetry_multiplicity
_atom_site_calc_flag
_atom_site_refinement_flags
_atom_site_disorder_assembly
_atom_site_disorder_group
C1 C 1.0344(3) 0.6734(3) 0.02258(11) 0.0456(6) Uani 1 1 d . . .
H1 H 1.1267 0.6891 0.0001 0.055 Uiso 1 1 calc R . .
C2 C 1.0499(3) 0.5982(2) 0.08598(10) 0.0383(5) Uani 1 1 d . . .
H2 H 1.1495 0.5641 0.1051 0.046 Uiso 1 1 calc R . .
C3 C 0.9139(3) 0.5746(2) 0.12062(9) 0.0327(5) Uani 1 1 d . . .
C4 C 0.7698(3) 0.6258(2) 0.08887(10) 0.0396(5) Uani 1 1 d . . .
H4 H 0.6758 0.6114 0.1101 0.048 Uiso 1 1 calc R . .
C5 C 0.7690(3) 0.6986(3) 0.02507(11) 0.0475(6) Uani 1 1 d . . .
H5 H 0.6720 0.7315 0.0042 0.057 Uiso 1 1 calc R . .
C6 C 1.3021(3) 0.1680(3) 0.18865(13) 0.0501(6) Uani 1 1 d . . .
H6 H 1.3636 0.0993 0.1610 0.060 Uiso 1 1 calc R . .
C7 C 1.1587(3) 0.2790(2) 0.16698(11) 0.0419(5) Uani 1 1 d . . .
H7 H 1.1246 0.2839 0.1263 0.050 Uiso 1 1 calc R . .
C8 C 1.0660(3) 0.3839(2) 0.20711(10) 0.0349(5) Uani 1 1 d . . .
C9 C 1.1219(3) 0.3683(3) 0.26760(11) 0.0440(5) Uani 1 1 d . . .
H9 H 1.0626 0.4348 0.2964 0.053 Uiso 1 1 calc R . .
C10 C 1.2672(3) 0.2522(3) 0.28436(13) 0.0539(6) Uani 1 1 d . . .
H10 H 1.3035 0.2436 0.3251 0.065 Uiso 1 1 calc R . .
C11 C 0.7864(3) 0.5597(2) 0.23300(9) 0.0339(5) Uani 1 1 d . . .
C12 C 0.7391(3) 0.4631(2) 0.28225(10) 0.0382(5) Uani 1 1 d . . .
H12 H 0.7908 0.3603 0.2833 0.046 Uiso 1 1 calc R . .
C13 C 0.6164(3) 0.5179(2) 0.32969(11) 0.0427(5) Uani 1 1 d . . .
H13 H 0.5864 0.4518 0.3626 0.051 Uiso 1 1 calc R . .
C14 C 0.5368(3) 0.6718(2) 0.32875(10) 0.0389(5) Uani 1 1 d . . .
C15 C 0.5803(3) 0.7686(2) 0.27763(11) 0.0426(5) Uani 1 1 d . . .
H15 H 0.5255 0.8715 0.2754 0.051 Uiso 1 1 calc R . .
C16 C 0.7034(3) 0.7132(2) 0.23057(11) 0.0423(5) Uani 1 1 d . . .
H16 H 0.7313 0.7790 0.1969 0.051 Uiso 1 1 calc R . .
C17 C 0.4251(3) 0.7282(3) 0.38229(11) 0.0470(6) Uani 1 1 d . . .
C18 C 0.3484(3) 0.7724(3) 0.43092(11) 0.0506(6) Uani 1 1 d . . .
C19 C 0.2770(3) 0.8180(3) 0.48965(11) 0.0502(6) Uani 1 1 d . . .
C20 C 0.2254(3) 0.8545(3) 0.54244(11) 0.0489(6) Uani 1 1 d . . .
C21 C 0.1806(3) 0.8936(2) 0.60647(10) 0.0402(5) Uani 1 1 d . . .
C22 C 0.3019(3) 0.8922(3) 0.64309(11) 0.0443(5) Uani 1 1 d . . .
H22 H 0.4099 0.8676 0.6249 0.053 Uiso 1 1 calc R . .
C23 C 0.2643(3) 0.9265(2) 0.70531(10) 0.0396(5) Uani 1 1 d . . .
H23 H 0.3463 0.9263 0.7287 0.048 Uiso 1 1 calc R . .
C24 C 0.1032(3) 0.9618(2) 0.73350(10) 0.0338(5) Uani 1 1 d . . .
C25 C -0.0185(3) 0.9653(2) 0.69714(10) 0.0376(5) Uani 1 1 d . . .
H25 H -0.1266 0.9905 0.7153 0.045 Uiso 1 1 calc R . .
C26 C 0.0195(3) 0.9320(2) 0.63457(10) 0.0403(5) Uani 1 1 d . . .
H26 H -0.0632 0.9352 0.6108 0.048 Uiso 1 1 calc R . .
C27 C 0.3902(3) 0.7025(3) 0.89669(11) 0.0459(6) Uani 1 1 d . . .
H27 H 0.4582 0.6025 0.8969 0.055 Uiso 1 1 calc R . .
C28 C 0.2788(3) 0.7685(2) 0.84928(11) 0.0420(5) Uani 1 1 d . . .
H28 H 0.2721 0.7135 0.8192 0.050 Uiso 1 1 calc R . .
C29 C 0.1769(3) 0.9182(2) 0.84694(10) 0.0348(5) Uani 1 1 d . . .
C30 C 0.1922(3) 0.9918(2) 0.89431(10) 0.0398(5) Uani 1 1 d . . .
H30 H 0.1258 1.0918 0.8954 0.048 Uiso 1 1 calc R . .
C31 C 0.3068(3) 0.9148(3) 0.93943(11) 0.0467(6) Uani 1 1 d . . .
H31 H 0.3151 0.9665 0.9706 0.056 Uiso 1 1 calc R . .
C32 C -0.3218(3) 1.2152(3) 0.88413(12) 0.0530(6) Uani 1 1 d . . .
H32 H -0.3812 1.2049 0.9241 0.064 Uiso 1 1 calc R . .
C33 C -0.1781(3) 1.0973(3) 0.87178(11) 0.0451(6) Uani 1 1 d . . .
H33 H -0.1436 1.0100 0.9021 0.054 Uiso 1 1 calc R . .
C34 C -0.0864(3) 1.1120(2) 0.81316(10) 0.0351(5) Uani 1 1 d . . .
C35 C -0.1460(3) 1.2437(2) 0.76964(11) 0.0424(5) Uani 1 1 d . . .
H35 H -0.0881 1.2578 0.7297 0.051 Uiso 1 1 calc R . .
C36 C -0.2924(3) 1.3533(3) 0.78641(12) 0.0462(6) Uani 1 1 d . . .
H36 H -0.3316 1.4405 0.7563 0.055 Uiso 1 1 calc R . .
C37 C 0.9134(11) 0.6830(12) 0.4165(5) 0.114(2) Uani 0.50 1 d PDU A 1
H37 H 0.9369 0.7696 0.4095 0.137 Uiso 0.50 1 calc PR A 1
C38 C 0.7519(16) 0.7753(15) 0.5133(7) 0.176(4) Uani 0.50 1 d PDU A 1
H38A H 0.8109 0.8418 0.5024 0.264 Uiso 0.50 1 calc PR A 1
H38B H 0.7672 0.7263 0.5578 0.264 Uiso 0.50 1 calc PR A 1
H38C H 0.6367 0.8314 0.5083 0.264 Uiso 0.50 1 calc PR A 1
C39 C 0.7674(15) 0.5332(13) 0.4858(6) 0.149(3) Uani 0.50 1 d PD A 1
H39A H 0.8405 0.4570 0.4613 0.223 Uiso 0.50 1 calc PR A 1
H39B H 0.6563 0.5611 0.4748 0.223 Uiso 0.50 1 calc PR A 1
H39C H 0.7747 0.4956 0.5317 0.223 Uiso 0.50 1 calc PR A 1
C37' C 0.7163(11) 0.6000(9) 0.5278(5) 0.114(2) Uani 0.50 1 d PD B 2
H37' H 0.6673 0.5484 0.5105 0.137 Uiso 0.50 1 calc PR B 2
C38' C 0.8841(17) 0.7420(15) 0.5224(8) 0.176(4) Uani 0.50 1 d PD B 2
H38D H 0.8237 0.7581 0.5639 0.264 Uiso 0.50 1 calc PR B 2
H38E H 0.8763 0.8366 0.4963 0.264 Uiso 0.50 1 calc PR B 2
H38F H 0.9977 0.6815 0.5290 0.264 Uiso 0.50 1 calc PR B 2
C39' C 0.8488(15) 0.6604(16) 0.4194(6) 0.149(3) Uani 0.50 1 d PD B 2
H39D H 0.8637 0.5630 0.4114 0.223 Uiso 0.50 1 calc PR B 2
H39E H 0.9472 0.6804 0.4044 0.223 Uiso 0.50 1 calc PR B 2
H39F H 0.7579 0.7346 0.3964 0.223 Uiso 0.50 1 calc PR B 2
N1 N 0.8978(3) 0.7251(2) -0.00879(9) 0.0507(5) Uani 1 1 d . . .
N2 N 1.3594(3) 0.1514(2) 0.24641(12) 0.0561(6) Uani 1 1 d . . .
N3 N 0.9196(2) 0.50173(19) 0.18632(8) 0.0386(4) Uani 1 1 d . . .
N4 N 0.4073(3) 0.7713(2) 0.94218(10) 0.0495(5) Uani 1 1 d . . .
N5 N -0.3818(2) 1.3429(2) 0.84291(10) 0.0512(5) Uani 1 1 d . . .
N6 N 0.0638(2) 0.9941(2) 0.79833(8) 0.0383(4) Uani 1 1 d . . .
N7 N 0.8139(10) 0.6635(11) 0.4699(5) 0.1070(19) Uani 0.50 1 d PDU A 1
N7' N 0.8150(10) 0.6653(9) 0.4886(5) 0.1070(19) Uani 0.50 1 d PD B 2
O1 O 0.9755(15) 0.5983(14) 0.3767(5) 0.229(3) Uani 0.50 1 d PDU A 1
O1' O 0.6928(14) 0.6100(12) 0.5863(5) 0.229(3) Uani 0.50 1 d PD B 2

loop_
_atom_site_aniso_label
_atom_site_aniso_U_11
_atom_site_aniso_U_22
_atom_site_aniso_U_33
_atom_site_aniso_U_23
_atom_site_aniso_U_13
_atom_site_aniso_U_12
C1 0.0487(14) 0.0512(13) 0.0364(12) -0.0091(10) 0.0107(11) -0.0216(11)
C2 0.0341(12) 0.0440(12) 0.0361(11) -0.0102(9) 0.0013(9) -0.0132(9)
C3 0.0336(11) 0.0332(10) 0.0266(10) -0.0092(8) 0.0027(8) -0.0068(8)
C4 0.0309(12) 0.0473(12) 0.0363(12) -0.0092(9) 0.0014(9) -0.0100(9)
C5 0.0465(14) 0.0546(14) 0.0345(12) -0.0070(10) -0.0086(10) -0.0094(11)
C6 0.0362(13) 0.0437(13) 0.0589(16) -0.0086(11) 0.0058(11) -0.0056(10)
C7 0.0380(13) 0.0429(12) 0.0362(12) -0.0086(9) 0.0033(9) -0.0069(10)
C8 0.0298(11) 0.0371(11) 0.0325(11) -0.0040(8) 0.0011(8) -0.0088(9)
C9 0.0421(13) 0.0470(13) 0.0418(13) -0.0093(10) -0.0052(10) -0.0137(10)
C10 0.0466(15) 0.0599(15) 0.0550(15) -0.0007(12) -0.0187(12) -0.0184(12)
C11 0.0319(11) 0.0379(11) 0.0263(10) -0.0090(8) 0.0011(8) -0.0061(9)
C12 0.0428(13) 0.0326(10) 0.0326(11) -0.0084(8) 0.0044(9) -0.0077(9)
C13 0.0486(14) 0.0426(12) 0.0318(11) -0.0080(9) 0.0072(10) -0.0139(10)
C14 0.0383(12) 0.0436(12) 0.0292(11) -0.0138(9) 0.0024(9) -0.0070(9)
C15 0.0458(14) 0.0331(11) 0.0378(12) -0.0101(9) 0.0032(10) -0.0029(9)
C16 0.0463(14) 0.0361(11) 0.0356(12) -0.0046(9) 0.0063(10) -0.0095(10)
C17 0.0462(14) 0.0509(13) 0.0348(12) -0.0143(10) 0.0029(10) -0.0066(11)
C18 0.0513(15) 0.0525(14) 0.0358(13) -0.0143(10) 0.0038(11) -0.0053(11)
C19 0.0517(15) 0.0537(14) 0.0327(12) -0.0142(10) 0.0048(10) -0.0053(11)
C20 0.0521(15) 0.0485(13) 0.0351(12) -0.0120(10) 0.0023(11) -0.0061(11)
C21 0.0437(13) 0.0390(11) 0.0284(11) -0.0086(9) 0.0035(9) -0.0058(9)
C22 0.0360(13) 0.0516(13) 0.0364(12) -0.0098(10) 0.0071(10) -0.0088(10)
C23 0.0328(12) 0.0489(12) 0.0354(11) -0.0112(9) 0.0002(9) -0.0121(9)
C24 0.0354(12) 0.0350(10) 0.0270(10) -0.0094(8) 0.0004(8) -0.0075(8)
C25 0.0309(11) 0.0468(12) 0.0324(11) -0.0123(9) 0.0026(9) -0.0105(9)
C26 0.0413(13) 0.0458(12) 0.0315(11) -0.0119(9) -0.0038(9) -0.0105(10)
C27 0.0420(14) 0.0423(12) 0.0429(13) -0.0059(10) -0.0024(10) -0.0052(10)
C28 0.0467(14) 0.0397(12) 0.0372(12) -0.0135(9) -0.0016(10) -0.0104(10)
C29 0.0341(12) 0.0410(11) 0.0271(10) -0.0081(8) 0.0017(8) -0.0117(9)
C30 0.0432(13) 0.0397(11) 0.0344(11) -0.0119(9) -0.0003(10) -0.0112(9)
C31 0.0537(15) 0.0536(14) 0.0359(12) -0.0121(10) -0.0096(10) -0.0186(11)
C32 0.0371(14) 0.0700(17) 0.0413(13) -0.0131(12) 0.0056(10) -0.0095(12)
C33 0.0390(13) 0.0537(14) 0.0339(12) -0.0067(10) 0.0017(10) -0.0097(10)
C34 0.0325(11) 0.0420(11) 0.0302(10) -0.0145(9) -0.0012(9) -0.0092(9)
C35 0.0415(13) 0.0446(12) 0.0366(12) -0.0095(9) 0.0017(10) -0.0113(10)
C36 0.0424(14) 0.0409(12) 0.0521(14) -0.0098(10) -0.0079(11) -0.0093(10)
C37 0.132(5) 0.114(4) 0.104(5) -0.028(4) 0.011(4) -0.057(4)
C38 0.190(8) 0.140(5) 0.217(7) -0.049(5) -0.029(6) -0.066(6)
C39 0.141(7) 0.199(10) 0.132(7) -0.027(6) -0.065(6) -0.071(6)
C37' 0.132(5) 0.114(4) 0.104(5) -0.028(4) 0.011(4) -0.057(4)
C38' 0.190(8) 0.140(5) 0.217(7) -0.049(5) -0.029(6) -0.066(6)
C39' 0.141(7) 0.199(10) 0.132(7) -0.027(6) -0.065(6) -0.071(6)
N1 0.0596(14) 0.0562(12) 0.0306(10) -0.0048(9) -0.0004(9) -0.0174(10)
N2 0.0348(11) 0.0511(12) 0.0730(15) -0.0013(11) -0.0089(10) -0.0085(9)
N3 0.0324(10) 0.0410(10) 0.0284(9) -0.0048(7) 0.0040(7) -0.0013(8)
N4 0.0458(12) 0.0544(12) 0.0429(11) -0.0052(9) -0.0094(9) -0.0121(9)
N5 0.0361(11) 0.0566(12) 0.0547(13) -0.0202(10) -0.0007(9) -0.0060(9)
N6 0.0355(10) 0.0439(10) 0.0273(9) -0.0130(7) -0.0014(7) -0.0026(8)
N7 0.121(3) 0.101(3) 0.095(5) -0.006(3) -0.027(3) -0.035(2)
N7' 0.121(3) 0.101(3) 0.095(5) -0.006(3) -0.027(3) -0.035(2)
O1 0.243(7) 0.255(7) 0.197(6) -0.083(6) 0.024(6) -0.092(6)
O1' 0.243(7) 0.255(7) 0.197(6) -0.083(6) 0.024(6) -0.092(6)

loop_
_atom_type_symbol
_atom_type_description
_atom_type_scat_dispersion_real
_atom_type_scat_dispersion_imag
_atom_type_scat_source
C C 0.0033 0.0016 'International Tables Vol C Tables 4.2.6.8 and 6.1.1.4'
H H 0.0000 0.0000 'International Tables Vol C Tables 4.2.6.8 and 6.1.1.4'
N N 0.0061 0.0033 'International Tables Vol C Tables 4.2.6.8 and 6.1.1.4'
O O 0.0106 0.0060 'International Tables Vol C Tables 4.2.6.8 and 6.1.1.4'

loop_
_geom_angle_atom_site_label_1
_geom_angle_atom_site_label_2
_geom_angle_atom_site_label_3
_geom_angle
N1 C1 C2 124.9(2)
C1 C2 C3 118.6(2)
C2 C3 C4 117.80(19)
C2 C3 N3 121.66(19)
C4 C3 N3 120.53(19)
C5 C4 C3 118.6(2)
N1 C5 C4 124.6(2)
N2 C6 C7 124.8(2)
C6 C7 C8 118.6(2)
C9 C8 C7 117.7(2)
C9 C8 N3 121.69(19)
C7 C8 N3 120.56(19)
C10 C9 C8 118.7(2)
N2 C10 C9 124.7(2)
C12 C11 C16 118.96(19)
C12 C11 N3 120.24(18)
C16 C11 N3 120.80(19)
C13 C12 C11 120.76(19)
C12 C13 C14 120.4(2)
C13 C14 C15 118.58(19)
C13 C14 C17 120.3(2)
C15 C14 C17 120.9(2)
C16 C15 C14 120.68(19)
C15 C16 C11 120.5(2)
C18 C17 C14 171.9(3)
C17 C18 C19 173.6(3)
C20 C19 C18 175.4(3)
C19 C20 C21 174.3(3)
C26 C21 C22 118.28(19)
C26 C21 C20 122.2(2)
C22 C21 C20 119.5(2)
C23 C22 C21 121.2(2)
C22 C23 C24 120.0(2)
C25 C24 C23 119.13(19)
C25 C24 N6 120.39(19)
C23 C24 N6 120.47(19)
C26 C25 C24 120.6(2)
C25 C26 C21 120.7(2)
N4 C27 C28 124.8(2)
C27 C28 C29 119.2(2)
C28 C29 C30 116.93(19)
C28 C29 N6 122.11(18)
C30 C29 N6 120.96(19)
C31 C30 C29 118.9(2)
N4 C31 C30 125.2(2)
N5 C32 C33 124.7(2)
C32 C33 C34 118.4(2)
C33 C34 C35 117.9(2)
C33 C34 N6 120.6(2)
C35 C34 N6 121.5(2)
C36 C35 C34 118.9(2)
N5 C36 C35 124.3(2)
O1 C37 N7 126.3(12)
O1' C37' N7' 119.2(12)
C1 N1 C5 115.5(2)
C10 N2 C6 115.5(2)
C8 N3 C3 119.60(17)
C8 N3 C11 120.01(17)
C3 N3 C11 119.88(16)
C27 N4 C31 115.0(2)
C36 N5 C32 115.7(2)
C29 N6 C24 120.81(17)
C29 N6 C34 119.72(16)
C24 N6 C34 119.31(17)
C37 N7 C39 121.9(11)
C37 N7 C38 119.2(11)
C39 N7 C38 118.9(11)
C37' N7' C39' 123.2(11)
C37' N7' C38' 114.5(11)
C39' N7' C38' 122.3(11)

loop_
_geom_bond_atom_site_label_1
_geom_bond_atom_site_label_2
_geom_bond_distance
C1 N1 1.328(3)
C1 C2 1.379(3)
C2 C3 1.384(3)
C3 C4 1.389(3)
C3 N3 1.414(3)
C4 C5 1.381(3)
C5 N1 1.336(3)
C6 N2 1.334(3)
C6 C7 1.375(3)
C7 C8 1.389(3)
C8 C9 1.384(3)
C8 N3 1.412(3)
C9 C10 1.379(3)
C10 N2 1.332(3)
C11 C12 1.387(3)
C11 C16 1.390(3)
C11 N3 1.425(3)
C12 C13 1.377(3)
C13 C14 1.395(3)
C14 C15 1.396(3)
C14 C17 1.428(3)
C15 C16 1.375(3)
C17 C18 1.197(3)
C18 C19 1.373(3)
C19 C20 1.201(3)
C20 C21 1.427(3)
C21 C26 1.393(3)
C21 C22 1.399(3)
C22 C23 1.373(3)
C23 C24 1.395(3)
C24 C25 1.391(3)
C24 N6 1.419(2)
C25 C26 1.377(3)
C27 N4 1.330(3)
C27 C28 1.378(3)
C28 C29 1.388(3)
C29 C30 1.389(3)
C29 N6 1.413(3)
C30 C31 1.372(3)
C31 N4 1.336(3)
C32 N5 1.333(3)
C32 C33 1.378(3)
C33 C34 1.383(3)
C34 C35 1.383(3)
C34 N6 1.423(3)
C35 C36 1.375(3)
C36 N5 1.332(3)
C37 O1 1.217(9)
C37 N7 1.346(9)
C38 N7 1.456(9)
C39 N7 1.454(9)
C37' O1' 1.230(8)
C37' N7' 1.364(9)
C38' N7' 1.462(9)
C39' N7' 1.442(9)
